data_7048047
loop_
_publ_author_name
'Pardatscher, Lorenz'
'Bitzer, Mario J.'
'Jandl, Christian'
'K\"uck, Jens W'
'Reich, Robert M.'
'K\"uhn, Fritz E'
'Baratta, Walter'

_publ_section_title
;
 Cationic abnormal N-heterocyclic carbene ruthenium complexes as suitable
 precursors for the synthesis of heterobimetallic compounds.
;
_journal_issue 1
_journal_name_full 'Dalton transactions (Cambridge, England : 2003)'
_journal_page_first 79
_journal_page_last 89
_journal_paper_doi 10.1039/c8dt03713b
_journal_volume 48
_journal_year 2018
_chemical_compound_source 'see text'
_chemical_formula_moiety 'C62 H65 Cl Ir N2 O2 P3 Ru'
_chemical_formula_sum 'C62 H65 Cl Ir N2 O2 P3 Ru'
_chemical_formula_weight 1291.81
_space_group_IT_number 2
_space_group_name_Hall '-P 1'
_space_group_name_H-M_alt 'P -1'
_symmetry_cell_setting triclinic
_symmetry_Int_Tables_number 2
_symmetry_space_group_name_Hall '-P 1'
_symmetry_space_group_name_H-M 'P -1'
_atom_sites_solution_hydrogens geom
_audit_update_record
;
2018-09-13 deposited with the CCDC.
2018-11-13 downloaded from the CCDC.
;
_cell_angle_alpha 76.489(2)
_cell_angle_beta 83.192(2)
_cell_angle_gamma 77.258(2)
_cell_formula_units_Z 2
_cell_length_a 12.0683(8)
_cell_length_b 13.5766(10)
_cell_length_c 18.7301(13)
_cell_measurement_reflns_used 9780
_cell_measurement_temperature 100
_cell_measurement_theta_max 26.5123
_cell_measurement_theta_min 2.5651
_cell_volume 2903.2(4)
_computing_cell_refinement 'SAINT (Bruker, 2016)'
_computing_data_collection 'APEX III Control Software (Bruker, 2015)'
_computing_data_reduction 'SAINT (Bruker, 2016)'
_computing_molecular_graphics 'PLATON (Spek, 2011)'
_computing_publication_material 'PLATON (Spek, 2011), enCIFer (Allen, 2014)'
_computing_structure_refinement 'SHELXL2014 (Sheldrick, 2014), SHELXLE (Huebschle, 2011)'
_computing_structure_solution 'SHELXT (Sheldrick, 2015)'
_diffrn_ambient_temperature 100
_diffrn_detector ' CMOS plate '
_diffrn_detector_area_resol_mean 16
_diffrn_measured_fraction_theta_full 0.999
_diffrn_measured_fraction_theta_max 0.999
_diffrn_measurement_device ' \k-geometry diffractometer '
_diffrn_measurement_device_type ' Bruker Photon CMOS '
_diffrn_measurement_method ' phi- and omega-rotation '
_diffrn_radiation_monochromator 'Helios optic'
_diffrn_radiation_probe x-ray
_diffrn_radiation_source 'IMS microsource'
_diffrn_radiation_type MoK\a
_diffrn_radiation_wavelength 0.71073
_diffrn_reflns_av_R_equivalents 0.0408
_diffrn_reflns_av_unetI/netI 0.0209
_diffrn_reflns_limit_h_max 14
_diffrn_reflns_limit_h_min -14
_diffrn_reflns_limit_k_max 16
_diffrn_reflns_limit_k_min -16
_diffrn_reflns_limit_l_max 23
_diffrn_reflns_limit_l_min -23
_diffrn_reflns_number 100821
_diffrn_reflns_reduction_process
;
;
_diffrn_reflns_theta_full 25.24
_diffrn_reflns_theta_max 26.02
_diffrn_reflns_theta_min 2.24
_exptl_absorpt_coefficient_mu 2.722
_exptl_absorpt_correction_T_max 0.7454
_exptl_absorpt_correction_T_min 0.6034
_exptl_absorpt_correction_type multi-scan
_exptl_absorpt_process_details 'SADABS 2016/2, Bruker, 2016'
_exptl_crystal_colour yellow
_exptl_crystal_density_diffrn 1.478
_exptl_crystal_density_method 'Not Measured'
_exptl_crystal_description fragment
_exptl_crystal_F_000 1300
_exptl_crystal_size_max 0.256
_exptl_crystal_size_mid 0.225
_exptl_crystal_size_min 0.094
_platon_squeeze_details
;
The unit cell contains 2 disordered molecules of tetrahydrofuran which were
treated as a diffuse contribution to the overall scattering without specific
atom positions by SQUEEZE/PLATON.
;
_refine_diff_density_max 2.274
_refine_diff_density_min -1.036
_refine_diff_density_rms 0.089
_refine_ls_extinction_method none
_refine_ls_goodness_of_fit_ref 1.091
_refine_ls_hydrogen_treatment constr
_refine_ls_matrix_type full
_refine_ls_number_parameters 744
_refine_ls_number_reflns 11416
_refine_ls_number_restraints 375
_refine_ls_restrained_S_all 1.085
_refine_ls_R_factor_all 0.0389
_refine_ls_R_factor_gt 0.0340
_refine_ls_shift/su_max 0.001
_refine_ls_shift/su_mean 0.000
_refine_ls_structure_factor_coef Fsqd
_refine_ls_weighting_details 'W=1/[\S^2^(FO^2^)+(0.0196P)^2^+11.0962P] WHERE P=(FO^2^+2FC^2^)/3'
_refine_ls_weighting_scheme calc
_refine_ls_wR_factor_gt 0.0772
_refine_ls_wR_factor_ref 0.0799
_reflns_number_gt 10495
_reflns_number_total 11416
_reflns_threshold_expression I>2\s(I)
_cod_data_source_file c8dt03713b2.cif
_cod_data_source_block compound_2d
_cod_depositor_comments 'Adding full bibliography for 7048046--7048049.cif.'
_cod_database_code 7048047
_platon_squeeze_void_probe_radius 1.20

loop_
_space_group_symop_id
_space_group_symop_operation_xyz
1 x,y,z
2 -x,-y,-z

loop_
_atom_site_aniso_label
_atom_site_aniso_U_11
_atom_site_aniso_U_22
_atom_site_aniso_U_33
_atom_site_aniso_U_23
_atom_site_aniso_U_13
_atom_site_aniso_U_12
Ir1 0.0254(1) 0.0213(1) 0.0296(1) -0.0094(1) -0.0097(1) 0.0036(1)
Ir1A 0.0364(9) 0.0289(7) 0.0379(10) -0.0107(6) -0.0114(8) 0.0019(6)
Ru1 0.0162(1) 0.0181(1) 0.0285(2) -0.0078(1) -0.0077(1) -0.0011(1)
Cl1 0.0394(7) 0.0375(6) 0.0331(6) -0.0151(5) -0.0084(5) -0.0053(5)
Cl1A 0.073(6) 0.043(5) 0.058(5) -0.023(4) -0.019(4) -0.012(4)
P1 0.0191(5) 0.0206(5) 0.0309(5) -0.0063(4) -0.0061(4) -0.0047(4)
P2 0.0156(4) 0.0211(5) 0.0354(5) -0.0068(4) -0.0059(4) -0.0007(4)
P3 0.0168(4) 0.0193(4) 0.0309(5) -0.0098(4) -0.0060(4) -0.0020(4)
O1 0.0318(15) 0.0312(15) 0.0396(17) -0.0108(13) -0.0160(13) -0.0059(12)
O2 0.0209(13) 0.0286(14) 0.0315(15) -0.0079(12) -0.0086(11) -0.0007(11)
N1 0.0235(16) 0.0173(15) 0.0341(18) -0.0095(13) -0.0040(13) -0.0004(12)
N2 0.0226(16) 0.0209(16) 0.0307(17) -0.0098(13) -0.0031(13) 0.0012(13)
C1 0.027(2) 0.0228(19) 0.033(2) -0.0121(17) -0.0021(16) 0.0003(16)
C2 0.0230(18) 0.0196(18) 0.030(2) -0.0093(15) -0.0110(15) -0.0009(15)
C3 0.0247(19) 0.0190(18) 0.029(2) -0.0090(15) -0.0085(15) 0.0019(15)
C4 0.029(2) 0.0178(18) 0.048(3) -0.0095(17) -0.0057(18) -0.0051(16)
C5 0.0222(19) 0.0204(18) 0.038(2) -0.0039(16) -0.0067(16) -0.0055(15)
C6 0.0197(18) 0.0229(19) 0.041(2) -0.0066(17) -0.0073(16) -0.0042(15)
C7 0.031(2) 0.036(2) 0.042(2) -0.0092(19) -0.0065(18) -0.0123(18)
C8 0.043(3) 0.044(3) 0.053(3) -0.012(2) -0.016(2) -0.020(2)
C9 0.036(2) 0.040(3) 0.063(3) -0.008(2) -0.014(2) -0.020(2)
C10 0.031(2) 0.035(2) 0.051(3) 0.002(2) 0.000(2) -0.0112(19)
C11 0.029(2) 0.023(2) 0.043(2) -0.0026(18) -0.0106(18) -0.0041(16)
C12 0.0245(19) 0.0240(19) 0.031(2) -0.0037(16) -0.0056(16) -0.0103(15)
C13 0.030(2) 0.029(2) 0.035(2) -0.0033(17) -0.0090(17) -0.0094(17)
C14 0.043(3) 0.041(3) 0.034(2) -0.0032(19) -0.013(2) -0.017(2)
C15 0.050(3) 0.039(3) 0.033(2) -0.0100(19) -0.006(2) -0.021(2)
C16 0.040(2) 0.035(2) 0.040(2) -0.0130(19) -0.002(2) -0.0095(19)
C17 0.035(2) 0.031(2) 0.032(2) -0.0078(18) -0.0061(18) -0.0084(18)
C18 0.0254(19) 0.0191(18) 0.032(2) -0.0076(16) -0.0042(16) 0.0024(15)
C19 0.030(2) 0.033(2) 0.028(2) -0.0053(17) -0.0089(17) -0.0018(17)
C20 0.039(2) 0.041(2) 0.027(2) -0.0079(18) -0.0062(18) -0.0058(19)
C21 0.036(2) 0.028(2) 0.032(2) -0.0006(17) -0.0028(18) -0.0059(18)
C22 0.031(2) 0.029(2) 0.039(2) -0.0071(18) -0.0073(18) -0.0080(17)
C23 0.030(2) 0.024(2) 0.036(2) -0.0097(17) -0.0079(17) -0.0010(16)
C24 0.038(3) 0.060(3) 0.035(2) -0.015(2) -0.011(2) -0.013(2)
C25 0.045(3) 0.053(3) 0.037(3) -0.005(2) 0.003(2) -0.018(2)
C26 0.039(3) 0.047(3) 0.043(3) -0.024(2) -0.007(2) -0.009(2)
C27 0.0164(18) 0.0214(19) 0.059(3) -0.0102(19) -0.0080(18) -0.0011(15)
C28 0.0226(19) 0.0230(19) 0.050(3) -0.0178(18) -0.0043(18) -0.0029(16)
C29 0.0192(18) 0.0272(19) 0.0254(19) -0.0056(15) -0.0080(15) -0.0009(15)
C30 0.0204(19) 0.032(2) 0.034(2) -0.0114(17) -0.0072(16) -0.0032(16)
C31 0.025(2) 0.041(2) 0.034(2) -0.0073(19) -0.0088(17) -0.0083(18)
C32 0.029(2) 0.049(3) 0.026(2) -0.0051(19) -0.0003(17) -0.0045(19)
C33 0.049(3) 0.038(2) 0.024(2) -0.0084(18) 0.0040(19) 0.002(2)
C34 0.038(2) 0.025(2) 0.028(2) -0.0041(16) -0.0069(17) -0.0037(17)
C35 0.0153(17) 0.029(2) 0.033(2) -0.0079(17) -0.0016(15) 0.0035(15)
C36 0.055(3) 0.079(4) 0.035(3) 0.008(3) -0.014(2) -0.036(3)
C37 0.041(3) 0.088(4) 0.040(3) -0.006(3) -0.012(2) -0.023(3)
C38 0.048(3) 0.053(3) 0.035(3) -0.012(2) -0.013(2) 0.013(2)
C39 0.131(7) 0.051(4) 0.052(4) 0.018(3) -0.033(4) -0.026(4)
C40 0.079(4) 0.044(3) 0.053(3) 0.003(2) -0.022(3) -0.020(3)
C41 0.0222(18) 0.0186(18) 0.034(2) -0.0074(15) -0.0068(16) -0.0038(14)
C42 0.030(2) 0.033(2) 0.041(2) 0.0011(19) -0.0147(18) -0.0112(18)
C43 0.032(2) 0.044(3) 0.049(3) -0.001(2) -0.013(2) -0.012(2)
C44 0.038(3) 0.043(3) 0.045(3) 0.003(2) -0.002(2) -0.012(2)
C45 0.040(2) 0.030(2) 0.033(2) -0.0006(18) -0.0093(19) -0.0036(18)
C46 0.025(2) 0.0243(19) 0.037(2) -0.0096(17) -0.0109(17) -0.0006(16)
C47 0.0221(18) 0.0262(19) 0.029(2) -0.0088(16) -0.0046(15) -0.0109(15)
C48 0.0236(19) 0.0256(19) 0.029(2) -0.0055(16) -0.0052(15) -0.0105(15)
C49 0.033(2) 0.032(2) 0.039(2) -0.0014(18) -0.0154(19) -0.0131(18)
C50 0.055(3) 0.047(3) 0.033(2) -0.002(2) -0.021(2) -0.023(2)
C51 0.060(3) 0.053(3) 0.031(2) -0.019(2) -0.004(2) -0.024(3)
C52 0.035(2) 0.039(2) 0.034(2) -0.0166(19) -0.0015(18) -0.0145(19)
C53 0.023(2) 0.035(2) 0.038(2) -0.0132(19) -0.0133(17) 0.0035(17)
C54 0.053(3) 0.066(3) 0.038(3) -0.017(2) -0.017(2) -0.012(3)
C55 0.046(3) 0.030(2) 0.031(2) -0.0121(18) -0.011(2) 0.011(2)
C55A 0.036(6) 0.032(5) 0.029(5) -0.012(4) -0.010(5) 0.006(5)
C56 0.047(2) 0.025(2) 0.040(2) -0.0148(19) -0.021(2) 0.0040(19)
C56A 0.036(5) 0.030(5) 0.032(5) -0.008(5) -0.009(4) 0.005(4)
C57 0.049(3) 0.029(2) 0.055(3) -0.013(2) -0.022(2) 0.000(2)
C57A 0.039(5) 0.034(5) 0.040(5) -0.006(5) -0.009(5) 0.008(4)
C58 0.042(3) 0.024(2) 0.045(3) -0.006(2) -0.014(2) 0.0004(19)
C58A 0.042(4) 0.035(4) 0.041(5) -0.010(4) -0.008(4) 0.010(4)
C59 0.036(2) 0.022(2) 0.035(2) -0.0032(18) -0.0132(19) 0.0059(18)
C59A 0.045(3) 0.030(3) 0.042(3) -0.010(3) -0.011(3) 0.005(3)
C60 0.035(2) 0.029(2) 0.038(2) -0.0046(18) -0.0133(18) 0.0067(18)
C60A 0.044(4) 0.027(4) 0.044(4) -0.008(4) -0.010(4) 0.002(4)
C61 0.038(3) 0.042(3) 0.046(3) -0.003(2) -0.006(2) 0.013(2)
C61A 0.043(5) 0.030(5) 0.042(5) -0.005(5) -0.010(5) 0.003(5)
C62 0.050(3) 0.039(3) 0.041(3) -0.011(2) -0.005(2) 0.017(2)
C62A 0.038(6) 0.032(6) 0.037(5) -0.007(5) -0.007(5) 0.003(6)

loop_
_atom_site_label
_atom_site_type_symbol
_atom_site_thermal_displace_type
_atom_site_fract_x
_atom_site_fract_y
_atom_site_fract_z
_atom_site_occupancy
_atom_site_U_iso_or_equiv
_atom_site_calc_flag
_atom_site_refinement_flags
_atom_site_disorder_assembly
_atom_site_disorder_group
Ir1 Ir Uani 0.90175(2) 0.42275(2) 0.27394(2) 0.870(1) 0.0254(1) d DUP A 1
Ir1A Ir Uani 0.86308(16) 0.41522(10) 0.24184(12) 0.130(1) 0.0344(5) d DUP A 2
Ru1 Ru Uani 0.49943(2) 0.80237(2) 0.25781(2) 1.000 0.0203(1) d . . .
Cl1 Cl Uani 0.90629(11) 0.47194(10) 0.38608(7) 0.870(1) 0.0353(4) d DUP A 1
Cl1A Cl Uani 0.7135(8) 0.3829(7) 0.1864(6) 0.130(1) 0.055(3) d DUP A 2
P1 P Uani 0.47391(8) 0.69113(7) 0.36743(6) 1.000 0.0229(3) d . . .
P2 P Uani 0.33745(8) 0.93778(7) 0.25775(6) 1.000 0.0240(3) d . . .
P3 P Uani 0.58456(8) 0.89771(7) 0.30823(5) 1.000 0.0215(3) d . . .
O1 O Uani 0.4329(2) 0.7426(2) 0.17279(16) 1.000 0.0326(9) d . . .
O2 O Uani 0.5197(2) 0.8732(2) 0.14121(15) 1.000 0.0269(8) d . . .
N1 N Uani 0.6977(3) 0.6019(2) 0.26344(18) 1.000 0.0247(9) d . . .
N2 N Uani 0.8291(3) 0.6498(2) 0.18541(18) 1.000 0.0248(9) d . . .
C1 C Uani 0.8037(3) 0.5669(3) 0.2348(2) 1.000 0.0274(11) d . . .
C2 C Uani 0.6546(3) 0.7076(3) 0.2351(2) 1.000 0.0233(11) d . . .
C3 C Uani 0.7395(3) 0.7357(3) 0.1856(2) 1.000 0.0240(11) d . . .
C4 C Uani 0.6332(3) 0.5345(3) 0.3166(2) 1.000 0.0309(13) d . . .
C5 C Uani 0.5912(3) 0.5776(3) 0.3848(2) 1.000 0.0267(11) d . . .
C6 C Uani 0.3577(3) 0.6220(3) 0.3700(2) 1.000 0.0275(11) d . . .
C7 C Uani 0.3429(4) 0.5916(3) 0.3063(3) 1.000 0.0350(12) d . . .
C8 C Uani 0.2619(4) 0.5328(4) 0.3061(3) 1.000 0.0436(17) d . . .
C9 C Uani 0.1948(4) 0.5055(4) 0.3688(3) 1.000 0.0440(16) d . . .
C10 C Uani 0.2061(4) 0.5365(4) 0.4316(3) 1.000 0.0404(14) d . . .
C11 C Uani 0.2889(3) 0.5941(3) 0.4332(2) 1.000 0.0319(12) d . . .
C12 C Uani 0.4504(3) 0.7266(3) 0.4581(2) 1.000 0.0257(11) d . . .
C13 C Uani 0.5187(4) 0.6760(3) 0.5161(2) 1.000 0.0308(12) d . . .
C14 C Uani 0.4956(4) 0.7030(4) 0.5842(2) 1.000 0.0379(16) d . . .
C15 C Uani 0.4048(4) 0.7803(4) 0.5959(2) 1.000 0.0381(16) d . . .
C16 C Uani 0.3366(4) 0.8321(4) 0.5390(2) 1.000 0.0373(12) d . . .
C17 C Uani 0.3589(4) 0.8052(3) 0.4709(2) 1.000 0.0319(12) d . . .
C18 C Uani 0.9306(3) 0.6527(3) 0.1378(2) 1.000 0.0261(11) d . . .
C19 C Uani 0.9319(4) 0.6350(3) 0.0675(2) 1.000 0.0307(12) d . . .
C20 C Uani 1.0315(4) 0.6395(3) 0.0223(2) 1.000 0.0356(12) d . . .
C21 C Uani 1.1277(4) 0.6601(3) 0.0448(2) 1.000 0.0330(12) d . . .
C22 C Uani 1.1223(4) 0.6783(3) 0.1151(2) 1.000 0.0323(12) d . . .
C23 C Uani 1.0249(3) 0.6759(3) 0.1624(2) 1.000 0.0297(12) d . . .
C24 C Uani 0.8273(4) 0.6124(4) 0.0422(3) 1.000 0.0423(16) d . . .
C25 C Uani 1.2336(4) 0.6628(4) -0.0057(3) 1.000 0.0450(17) d . . .
C26 C Uani 1.0184(4) 0.6987(4) 0.2381(3) 1.000 0.0402(17) d . . .
C27 C Uani 0.3929(3) 1.0475(3) 0.2730(3) 1.000 0.0320(13) d . . .
C28 C Uani 0.4775(3) 1.0070(3) 0.3329(2) 1.000 0.0303(13) d . . .
C29 C Uani 0.2089(3) 0.9321(3) 0.3208(2) 1.000 0.0240(11) d . . .
C30 C Uani 0.1631(3) 0.8437(3) 0.3321(2) 1.000 0.0280(11) d . . .
C31 C Uani 0.0656(3) 0.8328(4) 0.3785(2) 1.000 0.0326(12) d . . .
C32 C Uani 0.0139(4) 0.9101(4) 0.4149(2) 1.000 0.0358(14) d . . .
C33 C Uani 0.0585(4) 0.9970(4) 0.4051(2) 1.000 0.0390(14) d . . .
C34 C Uani 0.1555(4) 1.0090(3) 0.3582(2) 1.000 0.0306(12) d . . .
C35 C Uani 0.2701(3) 0.9884(3) 0.1697(2) 1.000 0.0268(11) d . . .
C36 C Uani 0.2047(5) 0.9303(5) 0.1493(3) 1.000 0.0553(19) d . . .
C37 C Uani 0.1525(4) 0.9618(5) 0.0833(3) 1.000 0.0553(19) d . . .
C38 C Uani 0.1659(4) 1.0541(4) 0.0365(3) 1.000 0.0477(17) d . . .
C39 C Uani 0.2316(7) 1.1101(5) 0.0568(3) 1.000 0.079(3) d . . .
C40 C Uani 0.2832(5) 1.0787(4) 0.1235(3) 1.000 0.0583(19) d . . .
C41 C Uani 0.6888(3) 0.9614(3) 0.2441(2) 1.000 0.0243(11) d . . .
C42 C Uani 0.8000(4) 0.9554(3) 0.2618(3) 1.000 0.0344(12) d . . .
C43 C Uani 0.8793(4) 0.9948(4) 0.2092(3) 1.000 0.0416(16) d . . .
C44 C Uani 0.8488(4) 1.0454(4) 0.1393(3) 1.000 0.0436(17) d . . .
C45 C Uani 0.7391(4) 1.0548(3) 0.1221(2) 1.000 0.0353(12) d . . .
C46 C Uani 0.6609(3) 1.0114(3) 0.1723(2) 1.000 0.0282(11) d . . .
C47 C Uani 0.6651(3) 0.8452(3) 0.3901(2) 1.000 0.0241(11) d . . .
C48 C Uani 0.7516(3) 0.7577(3) 0.3901(2) 1.000 0.0250(11) d . . .
C49 C Uani 0.8173(4) 0.7168(3) 0.4502(2) 1.000 0.0336(12) d . . .
C50 C Uani 0.7973(4) 0.7632(4) 0.5104(3) 1.000 0.0426(16) d . . .
C51 C Uani 0.7124(5) 0.8494(4) 0.5107(3) 1.000 0.0442(16) d . . .
C52 C Uani 0.6461(4) 0.8910(4) 0.4510(2) 1.000 0.0335(12) d . . .
C53 C Uani 0.4722(3) 0.8091(3) 0.1230(2) 1.000 0.0316(12) d . . .
C54 C Uani 0.4635(5) 0.8134(5) 0.0430(3) 1.000 0.0502(17) d . . .
C55 C Uani 0.9470(5) 0.3843(4) 0.1710(3) 0.870(1) 0.0370(14) d DUP A 1
C55A C Uani 0.9413(14) 0.4341(13) 0.3302(8) 0.130(1) 0.033(3) d DUP A 2
C56 C Uani 0.8376(5) 0.3645(4) 0.1975(3) 0.870(1) 0.0363(12) d DUP A 1
C56A C Uani 1.0175(10) 0.4402(13) 0.2664(10) 0.130(1) 0.034(3) d DUP A 2
C57 C Uani 0.8088(5) 0.2595(4) 0.2313(3) 0.870(1) 0.0434(16) d DUP A 1
C57A C Uani 1.1176(12) 0.3520(19) 0.2581(16) 0.130(1) 0.040(3) d DUP A 2
C58 C Uani 0.8915(5) 0.1944(4) 0.2881(3) 0.870(1) 0.0374(16) d DUP A 1
C58A C Uani 1.0913(14) 0.272(2) 0.221(2) 0.130(1) 0.041(3) d DUP A 2
C59 C Uani 0.9390(4) 0.2602(4) 0.3274(3) 0.870(1) 0.0325(12) d DUP A 1
C59A C Uani 0.9665(13) 0.2671(10) 0.2338(11) 0.130(1) 0.0399(17) d DUP A 2
C60 C Uani 1.0410(4) 0.2946(4) 0.3052(3) 0.870(1) 0.0356(12) d DUP A 1
C60A C Uani 0.8985(16) 0.2541(8) 0.2994(9) 0.130(1) 0.039(2) d DUP A 2
C61 C Uani 1.1172(5) 0.2748(5) 0.2376(3) 0.870(1) 0.0462(17) d DUP A 1
C61A C Uani 0.944(3) 0.2442(14) 0.3732(11) 0.130(1) 0.040(3) d DUP A 2
C62 C Uani 1.0521(5) 0.2977(4) 0.1695(3) 0.870(1) 0.0469(17) d DUP A 1
C62A C Uani 0.938(3) 0.3447(16) 0.3958(8) 0.130(1) 0.037(3) d DUP A 2
H3 H Uiso 0.73860 0.80290 0.15570 1.000 0.0290 c RU . .
H4A H Uiso 0.68220 0.46530 0.33100 1.000 0.0370 c RU . .
H4B H Uiso 0.56710 0.52650 0.29330 1.000 0.0370 c RU . .
H5A H Uiso 0.65530 0.59730 0.40290 1.000 0.0320 c RU . .
H5B H Uiso 0.56490 0.52300 0.42390 1.000 0.0320 c RU . .
H7 H Uiso 0.38850 0.61120 0.26250 1.000 0.0410 c RU . .
H8 H Uiso 0.25310 0.51160 0.26260 1.000 0.0520 c RU . .
H9 H Uiso 0.14010 0.46490 0.36880 1.000 0.0530 c RU . .
H10 H Uiso 0.15760 0.51900 0.47430 1.000 0.0480 c RU . .
H11 H Uiso 0.29790 0.61380 0.47730 1.000 0.0380 c RU . .
H13 H Uiso 0.58170 0.62240 0.50900 1.000 0.0370 c RU . .
H14 H Uiso 0.54300 0.66780 0.62310 1.000 0.0460 c RU . .
H15 H Uiso 0.38910 0.79800 0.64280 1.000 0.0460 c RU . .
H16 H Uiso 0.27430 0.88620 0.54650 1.000 0.0450 c RU . .
H17 H Uiso 0.31110 0.84090 0.43220 1.000 0.0390 c RU . .
H20 H Uiso 1.03360 0.62790 -0.02600 1.000 0.0420 c RU . .
H22 H Uiso 1.18740 0.69280 0.13140 1.000 0.0390 c RU . .
H24A H Uiso 0.84330 0.60140 -0.00820 1.000 0.0640 c RU . .
H24B H Uiso 0.76360 0.67110 0.04340 1.000 0.0640 c RU . .
H24C H Uiso 0.80740 0.55010 0.07490 1.000 0.0640 c RU . .
H25A H Uiso 1.29800 0.65940 0.02280 1.000 0.0680 c RU . .
H25B H Uiso 1.22310 0.72720 -0.04330 1.000 0.0680 c RU . .
H25C H Uiso 1.24900 0.60370 -0.02950 1.000 0.0680 c RU . .
H26A H Uiso 1.09330 0.70680 0.24830 1.000 0.0610 c RU . .
H26B H Uiso 0.99500 0.64150 0.27500 1.000 0.0610 c RU . .
H26C H Uiso 0.96260 0.76270 0.24020 1.000 0.0610 c RU . .
H27A H Uiso 0.43110 1.08060 0.22680 1.000 0.0380 c RU . .
H27B H Uiso 0.32920 1.09980 0.28850 1.000 0.0380 c RU . .
H28A H Uiso 0.43690 0.98380 0.38090 1.000 0.0360 c RU . .
H28B H Uiso 0.51550 1.06280 0.33710 1.000 0.0360 c RU . .
H30 H Uiso 0.19910 0.78990 0.30760 1.000 0.0330 c RU . .
H31 H Uiso 0.03480 0.77230 0.38500 1.000 0.0390 c RU . .
H32 H Uiso -0.05260 0.90300 0.44680 1.000 0.0430 c RU . .
H33 H Uiso 0.02290 1.04980 0.43060 1.000 0.0470 c RU . .
H34 H Uiso 0.18530 1.06990 0.35170 1.000 0.0370 c RU . .
H36 H Uiso 0.19480 0.86680 0.18120 1.000 0.0660 c RU . .
H37 H Uiso 0.10780 0.92000 0.07030 1.000 0.0670 c RU . .
H38 H Uiso 0.12990 1.07750 -0.00860 1.000 0.0570 c RU . .
H39 H Uiso 0.24300 1.17300 0.02470 1.000 0.0950 c RU . .
H40 H Uiso 0.32760 1.12080 0.13650 1.000 0.0700 c RU . .
H42 H Uiso 0.82150 0.92400 0.31040 1.000 0.0410 c RU . .
H43 H Uiso 0.95550 0.98680 0.22140 1.000 0.0500 c RU . .
H44 H Uiso 0.90290 1.07340 0.10370 1.000 0.0520 c RU . .
H45 H Uiso 0.71670 1.09180 0.07470 1.000 0.0420 c RU . .
H46 H Uiso 0.58680 1.01540 0.15790 1.000 0.0340 c RU . .
H48 H Uiso 0.76550 0.72600 0.34890 1.000 0.0300 c RU . .
H49 H Uiso 0.87580 0.65710 0.45010 1.000 0.0400 c RU . .
H50 H Uiso 0.84240 0.73530 0.55140 1.000 0.0510 c RU . .
H51 H Uiso 0.69900 0.88070 0.55210 1.000 0.0530 c RU . .
H52 H Uiso 0.58770 0.95060 0.45170 1.000 0.0400 c RU . .
H54A H Uiso 0.47260 0.88160 0.01410 1.000 0.0750 c RU . .
H54B H Uiso 0.38880 0.80120 0.03610 1.000 0.0750 c RU . .
H54C H Uiso 0.52350 0.76010 0.02670 1.000 0.0750 c RU . .
H55 H Uiso 0.94670 0.44510 0.12890 0.870(1) 0.0440 c RUP A 1
H55A H Uiso 0.91100 0.50290 0.34330 0.130(1) 0.0390 c RUP A 2
H56 H Uiso 0.77450 0.41460 0.17050 0.870(1) 0.0440 c RUP A 1
H56A H Uiso 1.03270 0.51090 0.24430 0.130(1) 0.0400 c RUP A 2
H57A H Uiso 0.81020 0.22180 0.19180 0.870(1) 0.0520 c RUP A 1
H57B H Uiso 0.73070 0.26930 0.25520 0.870(1) 0.0520 c RUP A 1
H57C H Uiso 1.18120 0.38150 0.22910 0.130(1) 0.0480 c RUP A 2
H57D H Uiso 1.14360 0.31680 0.30760 0.130(1) 0.0480 c RUP A 2
H58A H Uiso 0.85160 0.14640 0.32480 0.870(1) 0.0450 c RUP A 1
H58B H Uiso 0.95520 0.15240 0.26310 0.870(1) 0.0450 c RUP A 1
H58C H Uiso 1.11170 0.29030 0.16760 0.130(1) 0.0500 c RUP A 2
H58D H Uiso 1.13770 0.20330 0.24110 0.130(1) 0.0500 c RUP A 2
H59 H Uiso 0.92070 0.24630 0.38190 0.870(1) 0.0390 c RUP A 1
H59A H Uiso 0.94100 0.23730 0.19600 0.130(1) 0.0480 c RUP A 2
H60 H Uiso 1.08260 0.30040 0.34660 0.870(1) 0.0430 c RUP A 1
H60A H Uiso 0.83660 0.21530 0.30060 0.130(1) 0.0470 c RUP A 2
H61A H Uiso 1.17550 0.31830 0.22870 0.870(1) 0.0550 c RUP A 1
H61B H Uiso 1.15730 0.20160 0.24700 0.870(1) 0.0550 c RUP A 1
H61C H Uiso 0.90120 0.20070 0.41140 0.130(1) 0.0480 c RUP A 2
H61D H Uiso 1.02470 0.20750 0.37180 0.130(1) 0.0480 c RUP A 2
H62A H Uiso 1.02800 0.23430 0.16530 0.870(1) 0.0560 c RUP A 1
H62B H Uiso 1.10300 0.31790 0.12550 0.870(1) 0.0560 c RUP A 1
H62C H Uiso 1.00270 0.33770 0.42580 0.130(1) 0.0450 c RUP A 2
H62D H Uiso 0.86670 0.36000 0.42690 0.130(1) 0.0450 c RUP A 2

loop_
_atom_type_symbol
_atom_type_description
_atom_type_scat_dispersion_real
_atom_type_scat_dispersion_imag
_atom_type_scat_source
C C 0.0033 0.0016 ' International Tables Vol C Tables 4.2.6.8 and 6.1.1.4'
H H 0.0000 0.0000 ' International Tables Vol C Tables 4.2.6.8 and 6.1.1.4'
Cl Cl 0.1484 0.1585 ' International Tables Vol C Tables 4.2.6.8 and 6.1.1.4'
Ir Ir -1.4442 7.9887 ' International Tables Vol C Tables 4.2.6.8 and 6.1.1.4'
N N 0.0061 0.0033 ' International Tables Vol C Tables 4.2.6.8 and 6.1.1.4'
O O 0.0106 0.0060 ' International Tables Vol C Tables 4.2.6.8 and 6.1.1.4'
P P 0.1023 0.0942 ' International Tables Vol C Tables 4.2.6.8 and 6.1.1.4'
Ru Ru -1.2594 0.8363 ' International Tables Vol C Tables 4.2.6.8 and 6.1.1.4'

loop_
_geom_angle_atom_site_label_1
_geom_angle_atom_site_label_2
_geom_angle_atom_site_label_3
_geom_angle
_geom_angle_publ_flag
Cl1 Ir1 C1 88.85(11) yes
Cl1 Ir1 C55 163.29(17) yes
Cl1 Ir1 C56 156.85(17) yes
Cl1 Ir1 C59 91.29(15) yes
Cl1 Ir1 C60 89.48(15) yes
C1 Ir1 C55 95.98(18) yes
C1 Ir1 C56 89.48(19) yes
C1 Ir1 C59 157.81(17) yes
C1 Ir1 C60 164.54(17) yes
C55 Ir1 C56 39.6(2) yes
C55 Ir1 C59 90.2(2) yes
C55 Ir1 C60 81.6(2) yes
C56 Ir1 C59 81.8(2) yes
C56 Ir1 C60 98.0(2) yes
C59 Ir1 C60 37.61(19) yes
Cl1A Ir1A C1 97.2(3) yes
Cl1A Ir1A C55A 154.3(5) yes
Cl1A Ir1A C56A 166.0(6) yes
Cl1A Ir1A C59A 91.7(5) yes
Cl1A Ir1A C60A 89.6(5) yes
C1 Ir1A C55A 81.0(5) yes
C1 Ir1A C56A 86.7(5) yes
C1 Ir1A C59A 164.5(5) yes
C1 Ir1A C60A 154.3(4) yes
C55A Ir1A C56A 39.7(7) yes
C55A Ir1A C59A 96.3(7) yes
C55A Ir1A C60A 82.2(6) yes
C56A Ir1A C59A 81.7(6) yes
C56A Ir1A C60A 92.6(7) yes
C59A Ir1A C60A 37.6(7) yes
P1 Ru1 P2 103.31(4) yes
P1 Ru1 P3 92.91(4) yes
P1 Ru1 O1 106.34(8) yes
P1 Ru1 O2 164.47(8) yes
P1 Ru1 C2 90.47(11) yes
P1 Ru1 C53 135.55(9) yes
P2 Ru1 P3 85.51(4) yes
P2 Ru1 O1 92.27(7) yes
P2 Ru1 O2 83.95(7) yes
P2 Ru1 C2 166.08(11) yes
P2 Ru1 C53 88.67(9) yes
P3 Ru1 O1 160.59(8) yes
P3 Ru1 O2 101.42(7) yes
P3 Ru1 C2 91.90(11) yes
P3 Ru1 C53 131.02(9) yes
O1 Ru1 O2 59.18(10) yes
O1 Ru1 C2 85.62(12) yes
O1 Ru1 C53 29.58(11) yes
O2 Ru1 C2 83.16(12) yes
O2 Ru1 C53 29.63(11) yes
C2 Ru1 C53 82.71(13) yes
Ru1 P1 C5 113.44(12) yes
Ru1 P1 C6 113.41(12) yes
Ru1 P1 C12 124.95(13) yes
C5 P1 C6 98.02(18) yes
C5 P1 C12 100.94(17) yes
C6 P1 C12 102.12(17) yes
Ru1 P2 C27 104.72(13) yes
Ru1 P2 C29 125.44(13) yes
Ru1 P2 C35 115.83(13) yes
C27 P2 C29 105.1(2) yes
C27 P2 C35 104.3(2) yes
C29 P2 C35 99.38(17) yes
Ru1 P3 C28 109.42(13) yes
Ru1 P3 C41 113.60(13) yes
Ru1 P3 C47 123.22(13) yes
C28 P3 C41 103.59(18) yes
C28 P3 C47 103.88(17) yes
C41 P3 C47 101.07(17) yes
Ru1 O1 C53 89.3(2) yes
Ru1 O2 C53 92.2(2) yes
C1 N1 C2 113.8(3) yes
C1 N1 C4 122.6(3) yes
C2 N1 C4 123.6(3) yes
C1 N2 C3 110.3(3) yes
C1 N2 C18 126.4(3) yes
C3 N2 C18 123.4(3) yes
Ir1 C1 N1 124.1(3) yes
Ir1 C1 N2 131.4(3) yes
Ir1A C1 N1 120.7(3) yes
Ir1A C1 N2 131.1(3) yes
N1 C1 N2 104.0(3) yes
Ru1 C2 N1 131.0(3) yes
Ru1 C2 C3 126.3(3) yes
N1 C2 C3 102.7(3) yes
N2 C3 C2 109.2(3) yes
N1 C4 C5 111.7(3) yes
P1 C5 C4 112.5(3) yes
P1 C6 C7 117.9(3) yes
P1 C6 C11 123.2(3) yes
C7 C6 C11 118.9(4) no
C6 C7 C8 120.7(5) no
C7 C8 C9 119.9(5) no
C8 C9 C10 120.4(5) no
C9 C10 C11 120.5(5) no
C6 C11 C10 119.7(4) no
P1 C12 C13 122.7(3) yes
P1 C12 C17 119.5(3) yes
C13 C12 C17 117.8(3) no
C12 C13 C14 120.7(4) no
C13 C14 C15 120.7(4) no
C14 C15 C16 119.5(4) no
C15 C16 C17 120.1(5) no
C12 C17 C16 121.2(4) no
N2 C18 C19 119.0(4) yes
N2 C18 C23 119.2(3) yes
C19 C18 C23 121.7(4) no
C18 C19 C20 117.6(4) no
C18 C19 C24 120.3(4) no
C20 C19 C24 122.2(4) no
C19 C20 C21 122.7(4) no
C20 C21 C22 117.8(4) no
C20 C21 C25 120.7(4) no
C22 C21 C25 121.5(4) no
C21 C22 C23 122.1(4) no
C18 C23 C22 118.1(3) no
C18 C23 C26 120.1(4) no
C22 C23 C26 121.9(4) no
P2 C27 C28 108.9(3) yes
P3 C28 C27 108.8(3) yes
P2 C29 C30 117.2(3) yes
P2 C29 C34 124.7(3) yes
C30 C29 C34 118.1(4) no
C29 C30 C31 121.2(4) no
C30 C31 C32 119.7(4) no
C31 C32 C33 119.9(4) no
C32 C33 C34 120.8(4) no
C29 C34 C33 120.3(4) no
P2 C35 C36 118.0(3) yes
P2 C35 C40 123.8(4) yes
C36 C35 C40 118.2(4) no
C35 C36 C37 121.8(5) no
C36 C37 C38 119.7(5) no
C37 C38 C39 118.0(5) no
C38 C39 C40 122.2(6) no
C35 C40 C39 120.1(5) no
P3 C41 C42 122.8(3) yes
P3 C41 C46 119.9(3) yes
C42 C41 C46 117.1(4) no
C41 C42 C43 120.8(5) no
C42 C43 C44 120.7(5) no
C43 C44 C45 118.9(5) no
C44 C45 C46 121.2(4) no
C41 C46 C45 121.1(4) no
P3 C47 C48 118.2(3) yes
P3 C47 C52 122.6(3) yes
C48 C47 C52 119.2(4) no
C47 C48 C49 120.3(4) no
C48 C49 C50 119.9(4) no
C49 C50 C51 120.1(5) no
C50 C51 C52 120.6(5) no
C47 C52 C51 120.0(5) no
Ru1 C53 O1 61.09(19) yes
Ru1 C53 O2 58.19(19) yes
Ru1 C53 C54 176.6(3) yes
O1 C53 O2 119.2(3) yes
O1 C53 C54 121.2(4) yes
O2 C53 C54 119.6(4) yes
Ir1 C55 C56 69.8(3) yes
Ir1 C55 C62 114.2(4) yes
C56 C55 C62 122.4(5) no
C56A C55A C62A 129.0(18) no
Ir1A C55A C62A 111.6(14) yes
Ir1A C55A C56A 70.0(9) yes
C55 C56 C57 126.2(5) no
Ir1 C56 C57 111.5(4) yes
Ir1 C56 C55 70.6(3) yes
C55A C56A C57A 121.3(18) no
Ir1A C56A C57A 113.4(12) yes
Ir1A C56A C55A 70.3(9) yes
C56 C57 C58 112.5(5) no
C56A C57A C58A 114.4(15) no
C57 C58 C59 112.3(4) no
C57A C58A C59A 111(2) no
Ir1 C59 C60 70.8(3) yes
C58 C59 C60 124.2(5) no
Ir1 C59 C58 111.9(4) yes
C58A C59A C60A 130(2) no
Ir1A C59A C60A 72.2(8) yes
Ir1A C59A C58A 111.3(13) yes
Ir1 C60 C61 109.8(4) yes
C59 C60 C61 125.0(5) no
Ir1 C60 C59 71.7(3) yes
C59A C60A C61A 122(2) no
Ir1A C60A C61A 110.3(10) yes
Ir1A C60A C59A 70.2(8) yes
C60 C61 C62 112.8(5) no
C60A C61A C62A 115.3(16) no
C55 C62 C61 112.3(5) no
C55A C62A C61A 112.3(14) no
N2 C3 H3 125.00 no
C2 C3 H3 125.00 no
N1 C4 H4A 109.00 no
N1 C4 H4B 109.00 no
C5 C4 H4A 109.00 no
C5 C4 H4B 109.00 no
H4A C4 H4B 108.00 no
P1 C5 H5A 109.00 no
P1 C5 H5B 109.00 no
C4 C5 H5A 109.00 no
C4 C5 H5B 109.00 no
H5A C5 H5B 108.00 no
C6 C7 H7 120.00 no
C8 C7 H7 120.00 no
C7 C8 H8 120.00 no
C9 C8 H8 120.00 no
C8 C9 H9 120.00 no
C10 C9 H9 120.00 no
C9 C10 H10 120.00 no
C11 C10 H10 120.00 no
C6 C11 H11 120.00 no
C10 C11 H11 120.00 no
C12 C13 H13 120.00 no
C14 C13 H13 120.00 no
C13 C14 H14 120.00 no
C15 C14 H14 120.00 no
C14 C15 H15 120.00 no
C16 C15 H15 120.00 no
C15 C16 H16 120.00 no
C17 C16 H16 120.00 no
C12 C17 H17 119.00 no
C16 C17 H17 119.00 no
C19 C20 H20 119.00 no
C21 C20 H20 119.00 no
C21 C22 H22 119.00 no
C23 C22 H22 119.00 no
C19 C24 H24A 109.00 no
C19 C24 H24B 109.00 no
C19 C24 H24C 110.00 no
H24A C24 H24B 109.00 no
H24A C24 H24C 109.00 no
H24B C24 H24C 110.00 no
C21 C25 H25A 109.00 no
C21 C25 H25B 109.00 no
C21 C25 H25C 110.00 no
H25A C25 H25B 109.00 no
H25A C25 H25C 109.00 no
H25B C25 H25C 110.00 no
C23 C26 H26A 110.00 no
C23 C26 H26B 110.00 no
C23 C26 H26C 109.00 no
H26A C26 H26B 109.00 no
H26A C26 H26C 109.00 no
H26B C26 H26C 109.00 no
P2 C27 H27A 110.00 no
P2 C27 H27B 110.00 no
C28 C27 H27A 110.00 no
C28 C27 H27B 110.00 no
H27A C27 H27B 108.00 no
P3 C28 H28A 110.00 no
P3 C28 H28B 110.00 no
C27 C28 H28A 110.00 no
C27 C28 H28B 110.00 no
H28A C28 H28B 108.00 no
C29 C30 H30 119.00 no
C31 C30 H30 119.00 no
C30 C31 H31 120.00 no
C32 C31 H31 120.00 no
C31 C32 H32 120.00 no
C33 C32 H32 120.00 no
C32 C33 H33 120.00 no
C34 C33 H33 120.00 no
C29 C34 H34 120.00 no
C33 C34 H34 120.00 no
C35 C36 H36 119.00 no
C37 C36 H36 119.00 no
C36 C37 H37 120.00 no
C38 C37 H37 120.00 no
C37 C38 H38 121.00 no
C39 C38 H38 121.00 no
C38 C39 H39 119.00 no
C40 C39 H39 119.00 no
C35 C40 H40 120.00 no
C39 C40 H40 120.00 no
C41 C42 H42 120.00 no
C43 C42 H42 120.00 no
C42 C43 H43 120.00 no
C44 C43 H43 120.00 no
C43 C44 H44 121.00 no
C45 C44 H44 121.00 no
C44 C45 H45 119.00 no
C46 C45 H45 119.00 no
C41 C46 H46 120.00 no
C45 C46 H46 119.00 no
C47 C48 H48 120.00 no
C49 C48 H48 120.00 no
C48 C49 H49 120.00 no
C50 C49 H49 120.00 no
C49 C50 H50 120.00 no
C51 C50 H50 120.00 no
C50 C51 H51 120.00 no
C52 C51 H51 120.00 no
C47 C52 H52 120.00 no
C51 C52 H52 120.00 no
C53 C54 H54A 109.00 no
C53 C54 H54B 109.00 no
C53 C54 H54C 109.00 no
H54A C54 H54B 110.00 no
H54A C54 H54C 109.00 no
H54B C54 H54C 110.00 no
Ir1 C55 H55 114.00 no
C56 C55 H55 114.00 no
C62 C55 H55 114.00 no
C62A C55A H55A 113.00 no
C56A C55A H55A 113.00 no
Ir1A C55A H55A 113.00 no
C57 C56 H56 114.00 no
Ir1 C56 H56 114.00 no
C55 C56 H56 113.00 no
C57A C56A H56A 115.00 no
C55A C56A H56A 115.00 no
Ir1A C56A H56A 115.00 no
C58 C57 H57A 109.00 no
C58 C57 H57B 109.00 no
C56 C57 H57B 109.00 no
C56 C57 H57A 109.00 no
H57A C57 H57B 108.00 no
C56A C57A H57C 109.00 no
H57C C57A H57D 108.00 no
C58A C57A H57D 109.00 no
C56A C57A H57D 109.00 no
C58A C57A H57C 109.00 no
C59 C58 H58A 109.00 no
C57 C58 H58B 109.00 no
C59 C58 H58B 109.00 no
H58A C58 H58B 108.00 no
C57 C58 H58A 109.00 no
H58C C58A H58D 108.00 no
C57A C58A H58C 109.00 no
C57A C58A H58D 109.00 no
C59A C58A H58C 110.00 no
C59A C58A H58D 109.00 no
C58 C59 H59 114.00 no
C60 C59 H59 114.00 no
Ir1 C59 H59 114.00 no
C58A C59A H59A 112.00 no
C60A C59A H59A 112.00 no
Ir1A C59A H59A 112.00 no
C61 C60 H60 114.00 no
C59 C60 H60 114.00 no
Ir1 C60 H60 114.00 no
C59A C60A H60A 115.00 no
C61A C60A H60A 115.00 no
Ir1A C60A H60A 115.00 no
C62 C61 H61A 109.00 no
C60 C61 H61B 109.00 no
C60 C61 H61A 109.00 no
C62 C61 H61B 109.00 no
H61A C61 H61B 108.00 no
H61C C61A H61D 107.00 no
C62A C61A H61D 108.00 no
C60A C61A H61C 109.00 no
C60A C61A H61D 108.00 no
C62A C61A H61C 109.00 no
C61 C62 H62A 109.00 no
C61 C62 H62B 109.00 no
H62A C62 H62B 108.00 no
C55 C62 H62B 109.00 no
C55 C62 H62A 109.00 no
C55A C62A H62C 109.00 no
C55A C62A H62D 109.00 no
C61A C62A H62C 109.00 no
C61A C62A H62D 109.00 no
H62C C62A H62D 108.00 no

loop_
_geom_bond_atom_site_label_1
_geom_bond_atom_site_label_2
_geom_bond_distance
_geom_bond_publ_flag
Ir1 Cl1 2.3579(13) yes
Ir1 C1 2.069(4) yes
Ir1 C55 2.094(5) yes
Ir1 C56 2.082(6) yes
Ir1 C59 2.171(5) yes
Ir1 C60 2.159(5) yes
Ir1A Cl1A 2.353(10) yes
Ir1A C1 2.004(4) yes
Ir1A C55A 2.091(16) yes
Ir1A C56A 2.087(14) yes
Ir1A C59A 2.148(14) yes
Ir1A C60A 2.174(13) yes
Ru1 P1 2.2798(11) yes
Ru1 P2 2.3697(10) yes
Ru1 P3 2.2384(10) yes
Ru1 O1 2.244(3) yes
Ru1 O2 2.179(3) yes
Ru1 C2 2.085(4) yes
P1 C5 1.843(4) yes
P1 C6 1.842(4) yes
P1 C12 1.845(4) yes
P2 C27 1.853(4) yes
P2 C29 1.839(4) yes
P2 C35 1.842(4) yes
P3 C28 1.849(4) yes
P3 C41 1.846(4) yes
P3 C47 1.828(4) yes
O1 C53 1.265(5) yes
O2 C53 1.268(5) yes
N1 C1 1.356(5) yes
N1 C2 1.411(5) yes
N1 C4 1.463(5) yes
N2 C1 1.347(5) yes
N2 C3 1.405(5) yes
N2 C18 1.429(5) yes
C2 C3 1.355(5) no
C4 C5 1.515(5) no
C6 C7 1.392(6) no
C6 C11 1.389(5) no
C7 C8 1.393(7) no
C8 C9 1.370(8) no
C9 C10 1.369(8) no
C10 C11 1.405(6) no
C12 C13 1.395(6) no
C12 C17 1.397(6) no
C13 C14 1.389(6) no
C14 C15 1.376(7) no
C15 C16 1.382(6) no
C16 C17 1.388(6) no
C18 C19 1.390(5) no
C18 C23 1.399(5) no
C19 C20 1.390(6) no
C19 C24 1.514(7) no
C20 C21 1.385(7) no
C21 C22 1.387(5) no
C21 C25 1.499(7) no
C22 C23 1.387(6) no
C23 C26 1.510(7) no
C27 C28 1.529(6) no
C29 C30 1.392(6) no
C29 C34 1.391(6) no
C30 C31 1.391(5) no
C31 C32 1.379(7) no
C32 C33 1.368(7) no
C33 C34 1.394(6) no
C35 C36 1.370(7) no
C35 C40 1.354(7) no
C36 C37 1.388(8) no
C37 C38 1.381(8) no
C38 C39 1.351(9) no
C39 C40 1.396(8) no
C41 C42 1.401(6) no
C41 C46 1.401(5) no
C42 C43 1.389(7) no
C43 C44 1.380(8) no
C44 C45 1.371(7) no
C45 C46 1.378(6) no
C47 C48 1.398(6) no
C47 C52 1.395(6) no
C48 C49 1.389(6) no
C49 C50 1.388(7) no
C50 C51 1.376(8) no
C51 C52 1.388(7) no
C53 C54 1.501(7) no
C55 C56 1.414(9) no
C55 C62 1.530(8) no
C55A C62A 1.52(2) no
C55A C56A 1.42(2) no
C56 C57 1.516(8) no
C56A C57A 1.52(3) no
C57 C58 1.527(8) no
C57A C58A 1.52(4) no
C58 C59 1.517(8) no
C58A C59A 1.51(3) no
C59 C60 1.396(7) no
C59A C60A 1.39(3) no
C60 C61 1.515(8) no
C60A C61A 1.51(3) no
C61 C62 1.512(8) no
C61A C62A 1.51(3) no
C3 H3 0.9500 no
C4 H4A 0.9900 no
C4 H4B 0.9900 no
C5 H5A 0.9900 no
C5 H5B 0.9900 no
C7 H7 0.9500 no
C8 H8 0.9500 no
C9 H9 0.9500 no
C10 H10 0.9500 no
C11 H11 0.9500 no
C13 H13 0.9500 no
C14 H14 0.9500 no
C15 H15 0.9500 no
C16 H16 0.9500 no
C17 H17 0.9500 no
C20 H20 0.9500 no
C22 H22 0.9500 no
C24 H24A 0.9800 no
C24 H24B 0.9800 no
C24 H24C 0.9800 no
C25 H25A 0.9800 no
C25 H25B 0.9800 no
C25 H25C 0.9800 no
C26 H26A 0.9800 no
C26 H26B 0.9800 no
C26 H26C 0.9800 no
C27 H27A 0.9900 no
C27 H27B 0.9900 no
C28 H28A 0.9900 no
C28 H28B 0.9900 no
C30 H30 0.9500 no
C31 H31 0.9500 no
C32 H32 0.9500 no
C33 H33 0.9500 no
C34 H34 0.9500 no
C36 H36 0.9500 no
C37 H37 0.9500 no
C38 H38 0.9500 no
C39 H39 0.9500 no
C40 H40 0.9500 no
C42 H42 0.9500 no
C43 H43 0.9500 no
C44 H44 0.9500 no
C45 H45 0.9500 no
C46 H46 0.9500 no
C48 H48 0.9500 no
C49 H49 0.9500 no
C50 H50 0.9500 no
C51 H51 0.9500 no
C52 H52 0.9500 no
C54 H54A 0.9800 no
C54 H54B 0.9800 no
C54 H54C 0.9800 no
C55 H55 1.0000 no
C55A H55A 1.0000 no
C56 H56 1.0000 no
C56A H56A 1.0000 no
C57 H57A 0.9900 no
C57 H57B 0.9900 no
C57A H57C 0.9900 no
C57A H57D 0.9900 no
C58 H58A 0.9900 no
C58 H58B 0.9900 no
C58A H58D 0.9900 no
C58A H58C 0.9900 no
C59 H59 1.0000 no
C59A H59A 1.0000 no
C60 H60 1.0000 no
C60A H60A 1.0000 no
C61 H61A 0.9900 no
C61 H61B 0.9900 no
C61A H61C 0.9900 no
C61A H61D 0.9900 no
C62 H62A 0.9900 no
C62 H62B 0.9900 no
C62A H62C 0.9900 no
C62A H62D 0.9900 no

loop_
_geom_torsion_atom_site_label_1
_geom_torsion_atom_site_label_2
_geom_torsion_atom_site_label_3
_geom_torsion_atom_site_label_4
_geom_torsion
_geom_torsion_publ_flag
Cl1 Ir1 C1 N1 -64.1(3) no
Cl1 Ir1 C1 N2 106.6(4) no
C55 Ir1 C1 N1 132.0(3) no
C55 Ir1 C1 N2 -57.4(4) no
C56 Ir1 C1 N1 92.9(4) no
C56 Ir1 C1 N2 -96.5(4) no
C59 Ir1 C1 N1 26.5(7) no
C59 Ir1 C1 N2 -162.8(4) no
C1 Ir1 C55 C56 -81.9(3) no
C1 Ir1 C55 C62 160.7(4) no
C56 Ir1 C55 C62 -117.5(5) no
C59 Ir1 C55 C56 76.8(3) no
C59 Ir1 C55 C62 -40.7(4) no
C60 Ir1 C55 C56 113.5(3) no
C60 Ir1 C55 C62 -4.0(4) no
Cl1 Ir1 C56 C55 -174.1(3) no
Cl1 Ir1 C56 C57 -51.8(7) no
C1 Ir1 C56 C55 100.1(3) no
C1 Ir1 C56 C57 -137.6(4) no
C55 Ir1 C56 C57 122.3(5) no
C59 Ir1 C56 C55 -100.4(3) no
C59 Ir1 C56 C57 21.9(4) no
C60 Ir1 C56 C55 -66.4(3) no
C60 Ir1 C56 C57 56.0(4) no
Cl1 Ir1 C59 C58 152.4(4) no
Cl1 Ir1 C59 C60 -87.5(3) no
C1 Ir1 C59 C58 62.3(7) no
C1 Ir1 C59 C60 -177.6(4) no
C55 Ir1 C59 C58 -44.2(4) no
C55 Ir1 C59 C60 75.9(3) no
C56 Ir1 C59 C58 -5.4(4) no
C56 Ir1 C59 C60 114.7(3) no
C60 Ir1 C59 C58 -120.1(5) no
Cl1 Ir1 C60 C59 92.8(3) no
Cl1 Ir1 C60 C61 -145.7(4) no
C55 Ir1 C60 C59 -101.4(3) no
C55 Ir1 C60 C61 20.1(4) no
C56 Ir1 C60 C59 -65.2(3) no
C56 Ir1 C60 C61 56.3(4) no
C59 Ir1 C60 C61 121.5(5) no
P2 Ru1 P1 C5 -178.18(14) no
P2 Ru1 P1 C6 71.12(14) no
P2 Ru1 P1 C12 -54.45(16) no
P3 Ru1 P1 C5 -92.11(14) no
P3 Ru1 P1 C6 157.19(14) no
P3 Ru1 P1 C12 31.63(16) no
O1 Ru1 P1 C5 85.40(15) no
O1 Ru1 P1 C6 -25.30(16) no
O1 Ru1 P1 C12 -150.87(17) no
C2 Ru1 P1 C5 -0.18(17) no
C2 Ru1 P1 C6 -110.88(18) no
C2 Ru1 P1 C12 123.55(19) no
C53 Ru1 P1 C5 79.87(19) no
C53 Ru1 P1 C6 -30.83(19) no
C53 Ru1 P1 C12 -156.40(19) no
P1 Ru1 P2 C27 107.27(18) no
P1 Ru1 P2 C29 -13.95(16) no
P1 Ru1 P2 C35 -138.47(14) no
P3 Ru1 P2 C27 15.33(18) no
P3 Ru1 P2 C29 -105.89(16) no
P3 Ru1 P2 C35 129.60(14) no
O1 Ru1 P2 C27 -145.35(19) no
O1 Ru1 P2 C29 93.43(17) no
O1 Ru1 P2 C35 -31.09(16) no
O2 Ru1 P2 C27 -86.67(19) no
O2 Ru1 P2 C29 152.11(17) no
O2 Ru1 P2 C35 27.59(16) no
C53 Ru1 P2 C27 -116.0(2) no
C53 Ru1 P2 C29 122.79(18) no
C53 Ru1 P2 C35 -1.73(17) no
P1 Ru1 P3 C28 -93.99(13) no
P1 Ru1 P3 C41 150.80(14) no
P1 Ru1 P3 C47 28.36(15) no
P2 Ru1 P3 C28 9.15(13) no
P2 Ru1 P3 C41 -106.06(14) no
P2 Ru1 P3 C47 131.49(15) no
O2 Ru1 P3 C28 92.04(15) no
O2 Ru1 P3 C41 -23.17(16) no
O2 Ru1 P3 C47 -145.62(16) no
C2 Ru1 P3 C28 175.44(16) no
C2 Ru1 P3 C41 60.23(17) no
C2 Ru1 P3 C47 -62.21(18) no
C53 Ru1 P3 C28 93.46(17) no
C53 Ru1 P3 C41 -21.75(19) no
C53 Ru1 P3 C47 -144.20(19) no
P1 Ru1 O1 C53 -172.1(2) no
P2 Ru1 O1 C53 83.3(2) no
O2 Ru1 O1 C53 1.7(2) no
C2 Ru1 O1 C53 -82.9(2) no
P2 Ru1 O2 C53 -98.0(2) no
P3 Ru1 O2 C53 177.8(2) no
O1 Ru1 O2 C53 -1.7(2) no
C2 Ru1 O2 C53 87.3(2) no
P1 Ru1 C2 N1 20.9(3) no
P1 Ru1 C2 C3 -160.9(3) no
P3 Ru1 C2 N1 113.8(3) no
P3 Ru1 C2 C3 -68.0(3) no
O1 Ru1 C2 N1 -85.5(3) no
O1 Ru1 C2 C3 92.7(3) no
O2 Ru1 C2 N1 -144.9(4) no
O2 Ru1 C2 C3 33.3(3) no
C53 Ru1 C2 N1 -115.1(4) no
C53 Ru1 C2 C3 63.1(3) no
P1 Ru1 C53 O1 10.8(3) no
P1 Ru1 C53 O2 -172.16(16) no
P2 Ru1 C53 O1 -97.0(2) no
P2 Ru1 C53 O2 80.1(2) no
P3 Ru1 C53 O1 -179.85(16) no
P3 Ru1 C53 O2 -2.8(3) no
O1 Ru1 C53 O2 177.0(4) no
O2 Ru1 C53 O1 -177.0(4) no
C2 Ru1 C53 O1 94.0(2) no
C2 Ru1 C53 O2 -89.0(2) no
C6 P1 C12 C13 105.0(4) no
Ru1 P1 C12 C17 57.1(4) no
C5 P1 C12 C17 -173.9(3) no
C6 P1 C12 C17 -73.1(4) no
Ru1 P1 C5 C4 -41.0(3) no
Ru1 P1 C12 C13 -124.8(3) no
C5 P1 C12 C13 4.2(4) no
C12 P1 C5 C4 -177.0(3) no
Ru1 P1 C6 C7 37.2(4) no
C5 P1 C6 C7 -82.7(3) no
C12 P1 C6 C7 174.2(3) no
C5 P1 C6 C11 93.7(4) no
C12 P1 C6 C11 -9.4(4) no
C6 P1 C5 C4 78.9(3) no
Ru1 P1 C6 C11 -146.4(3) no
Ru1 P2 C35 C40 -102.8(4) no
C29 P2 C35 C40 120.1(4) no
C27 P2 C29 C34 12.4(4) no
C27 P2 C35 C40 11.7(4) no
C35 P2 C27 C28 -165.0(3) no
Ru1 P2 C35 C36 76.0(4) no
Ru1 P2 C29 C30 -45.9(3) no
C27 P2 C29 C30 -166.9(3) no
C35 P2 C29 C30 85.4(3) no
Ru1 P2 C29 C34 133.4(3) no
C29 P2 C27 C28 91.0(3) no
C27 P2 C35 C36 -169.5(4) no
C29 P2 C35 C36 -61.2(4) no
Ru1 P2 C27 C28 -42.8(3) no
C35 P2 C29 C34 -95.3(4) no
Ru1 P3 C28 C27 -38.3(3) no
C47 P3 C28 C27 -171.5(3) no
C47 P3 C41 C46 179.0(3) no
C41 P3 C28 C27 83.2(3) no
Ru1 P3 C47 C48 52.9(3) no
Ru1 P3 C41 C42 -129.7(3) no
C41 P3 C47 C52 102.7(4) no
C47 P3 C41 C42 4.3(4) no
C28 P3 C41 C46 -73.6(4) no
Ru1 P3 C41 C46 45.0(4) no
C28 P3 C41 C42 111.7(4) no
C41 P3 C47 C48 -75.1(3) no
C28 P3 C47 C52 -4.5(4) no
C28 P3 C47 C48 177.8(3) no
Ru1 P3 C47 C52 -129.3(3) no
Ru1 O1 C53 O2 -2.9(4) no
Ru1 O1 C53 C54 177.2(4) no
Ru1 O2 C53 C54 -177.1(4) no
Ru1 O2 C53 O1 3.0(4) no
C2 N1 C1 N2 -1.9(4) no
C4 N1 C1 Ir1 -11.3(5) no
C2 N1 C4 C5 -55.2(5) no
C1 N1 C2 C3 1.4(4) no
C4 N1 C1 N2 175.9(3) no
C1 N1 C4 C5 127.3(4) no
C1 N1 C2 Ru1 179.9(3) no
C4 N1 C2 Ru1 2.2(5) no
C2 N1 C1 Ir1 171.0(3) no
C4 N1 C2 C3 -176.3(3) no
C1 N2 C18 C19 92.5(5) no
C18 N2 C3 C2 178.3(3) no
C3 N2 C1 Ir1 -170.5(3) no
C1 N2 C3 C2 -0.7(4) no
C1 N2 C18 C23 -89.2(5) no
C3 N2 C18 C23 92.0(5) no
C18 N2 C1 Ir1 10.5(6) no
C18 N2 C1 N1 -177.5(3) no
C3 N2 C1 N1 1.5(4) no
C3 N2 C18 C19 -86.4(5) no
N1 C2 C3 N2 -0.4(4) no
Ru1 C2 C3 N2 -179.0(3) no
N1 C4 C5 P1 72.4(4) no
C7 C6 C11 C10 -0.2(6) no
P1 C6 C11 C10 -176.5(3) no
P1 C6 C7 C8 175.5(4) no
C11 C6 C7 C8 -1.1(6) no
C6 C7 C8 C9 0.9(7) no
C7 C8 C9 C10 0.6(8) no
C8 C9 C10 C11 -1.9(8) no
C9 C10 C11 C6 1.7(7) no
P1 C12 C13 C14 -177.9(4) no
C13 C12 C17 C16 0.0(6) no
P1 C12 C17 C16 178.2(4) no
C17 C12 C13 C14 0.3(6) no
C12 C13 C14 C15 0.0(7) no
C13 C14 C15 C16 -0.6(8) no
C14 C15 C16 C17 0.9(8) no
C15 C16 C17 C12 -0.6(7) no
N2 C18 C19 C20 179.3(3) no
C23 C18 C19 C24 -178.7(4) no
N2 C18 C19 C24 -0.4(6) no
C23 C18 C19 C20 1.0(6) no
C19 C18 C23 C22 -1.7(6) no
N2 C18 C23 C26 -0.7(6) no
N2 C18 C23 C22 -179.9(3) no
C19 C18 C23 C26 177.6(4) no
C24 C19 C20 C21 180.0(4) no
C18 C19 C20 C21 0.4(6) no
C19 C20 C21 C25 179.2(4) no
C19 C20 C21 C22 -1.0(6) no
C25 C21 C22 C23 -179.9(4) no
C20 C21 C22 C23 0.3(6) no
C21 C22 C23 C26 -178.3(4) no
C21 C22 C23 C18 1.0(6) no
P2 C27 C28 P3 52.2(3) no
C34 C29 C30 C31 1.0(6) no
P2 C29 C30 C31 -179.6(3) no
C30 C29 C34 C33 -0.4(6) no
P2 C29 C34 C33 -179.7(3) no
C29 C30 C31 C32 -0.9(6) no
C30 C31 C32 C33 0.1(6) no
C31 C32 C33 C34 0.5(6) no
C32 C33 C34 C29 -0.3(6) no
P2 C35 C36 C37 -178.9(5) no
C36 C35 C40 C39 -0.5(8) no
C40 C35 C36 C37 0.0(8) no
P2 C35 C40 C39 178.3(5) no
C35 C36 C37 C38 -0.2(9) no
C36 C37 C38 C39 0.9(9) no
C37 C38 C39 C40 -1.5(10) no
C38 C39 C40 C35 1.3(10) no
P3 C41 C42 C43 172.9(4) no
C46 C41 C42 C43 -2.0(6) no
P3 C41 C46 C45 -176.5(3) no
C42 C41 C46 C45 -1.5(6) no
C41 C42 C43 C44 3.3(7) no
C42 C43 C44 C45 -1.0(8) no
C43 C44 C45 C46 -2.5(7) no
C44 C45 C46 C41 3.8(6) no
P3 C47 C48 C49 178.1(3) no
C52 C47 C48 C49 0.3(6) no
P3 C47 C52 C51 -178.0(4) no
C48 C47 C52 C51 -0.3(7) no
C47 C48 C49 C50 -0.2(6) no
C48 C49 C50 C51 0.2(7) no
C49 C50 C51 C52 -0.1(8) no
C50 C51 C52 C47 0.2(8) no
Ir1 C55 C56 C57 -102.9(5) no
C62 C55 C56 Ir1 106.5(5) no
C62 C55 C56 C57 3.6(9) no
Ir1 C55 C62 C61 -13.2(6) no
C56 C55 C62 C61 -93.8(7) no
Ir1 C56 C57 C58 -35.2(6) no
C55 C56 C57 C58 45.9(7) no
C56 C57 C58 C59 30.7(6) no
C57 C58 C59 Ir1 -12.1(6) no
C57 C58 C59 C60 -93.1(6) no
Ir1 C59 C60 C61 -101.8(5) no
C58 C59 C60 Ir1 104.0(5) no
C58 C59 C60 C61 2.2(9) no
Ir1 C60 C61 C62 -33.3(6) no
C59 C60 C61 C62 47.7(8) no
C60 C61 C62 C55 30.8(7) no

loop_
_platon_squeeze_void_nr
_platon_squeeze_void_average_x
_platon_squeeze_void_average_y
_platon_squeeze_void_average_z
_platon_squeeze_void_volume
_platon_squeeze_void_count_electrons
_platon_squeeze_void_content
1 0.500 0.500 0.000 273 80 ' '
